data_1566292
loop_
_publ_author_name
'Cao, Hai-Yan'
'Yi, Cheng'
'Sun, Sen-Feng'
'Li, Yong'
'Liu, Yun-Bao'

_publ_section_title
;
 Anti-inflammatory Dimeric Tetrahydroxanthones from an Endophytic
 <i>Muyocopron laterale</i>.
;
_journal_issue 1
_journal_name_full 'Journal of natural products'
_journal_page_first 148
_journal_page_last 161
_journal_paper_doi 10.1021/acs.jnatprod.1c00878
_journal_volume 85
_journal_year 2022
_chemical_absolute_configuration ad
_chemical_formula_moiety 'C32 H34 O12'
_chemical_formula_sum 'C32 H34 O12'
_chemical_formula_weight 610.59
_space_group_crystal_system orthorhombic
_space_group_IT_number 19
_space_group_name_Hall 'P 2ac 2ab'
_space_group_name_H-M_alt 'P 21 21 21'
_atom_sites_solution_hydrogens geom
_atom_sites_solution_primary direct
_audit_creation_date 2021-01-21
_audit_creation_method
;
Olex2 1.3
(compiled 2020.11.12 svn.r5f609507 for OlexSys, GUI svn.r6226)
;
_cell_angle_alpha 90
_cell_angle_beta 90
_cell_angle_gamma 90
_cell_formula_units_Z 4
_cell_length_a 6.72270(10)
_cell_length_b 17.5115(3)
_cell_length_c 24.9638(3)
_cell_measurement_reflns_used 15380
_cell_measurement_temperature 100.00(10)
_cell_measurement_theta_max 74.3420
_cell_measurement_theta_min 4.3300
_cell_volume 2938.85(8)
_computing_cell_refinement 'CrysAlisPro 1.171.41.95a (Rigaku OD, 2021)'
_computing_data_collection 'CrysAlisPro 1.171.41.95a (Rigaku OD, 2021)'
_computing_data_reduction 'CrysAlisPro 1.171.41.95a (Rigaku OD, 2021)'
_computing_molecular_graphics 'Olex2 1.3 (Dolomanov et al., 2009)'
_computing_publication_material 'Olex2 1.3 (Dolomanov et al., 2009)'
_computing_structure_refinement 'SHELXL 2018/3 (Sheldrick, 2015)'
_computing_structure_solution 'SHELXS  (Sheldrick, 2008)'
_diffrn_ambient_environment N~2~
_diffrn_ambient_temperature 100.00(10)
_diffrn_detector 'Hybrid Pixel Array Detector'
_diffrn_detector_area_resol_mean 10.0000
_diffrn_detector_type HyPix
_diffrn_measured_fraction_theta_full 0.999
_diffrn_measured_fraction_theta_max 0.992
_diffrn_measurement_details
;
List of Runs (angles in degrees, time in seconds):

  # Type    Start    End  Width  t~exp~   \w     \q     \k     \f   Frames
--------------------------------------------------------------------------
  1  \w    -23.00  46.00   0.50    0.05    --   47.70 -37.00  30.00  138
  2  \w     36.00  63.00   0.50    0.12    --  103.25 -61.00  30.00   54
  3  \w     43.00  73.00   0.50    0.12    --  103.25 -61.00   0.00   60
  4  \w     95.00 172.00   0.50    0.12    --  103.25  13.00-164.00  154
  5  \w    -19.00  43.00   0.50    0.05    --   47.70 -37.00 -90.00  124
  6  \w     34.00  73.00   0.50    0.12    --  103.25 -61.00 -90.00   78
  7  \w     40.00 102.00   0.50    0.12    --  103.25-117.00-148.00  124
  8  \w     62.00  88.00   0.50    0.05    --   47.70-125.00-180.00   52
  9  \w     40.00 110.00   0.50    0.12    --  103.25-125.00 -60.00  140
 10  \w     82.00 111.00   0.50    0.12    --  103.25-125.00   0.00   58
 11  \w     31.00  73.00   0.50    0.12    --  103.25-125.00   0.00   84
 12  \w     33.00  71.00   0.50    0.12    --  103.25-150.00 143.00   76
 13  \w    103.00 129.00   0.50    0.12    --  103.25-150.00 143.00   52
 14  \w   -106.00 -80.00   0.50    0.12    -- -101.00 -77.00 150.00   52
 15  \w   -142.00 -91.00   0.50    0.12    -- -101.00 -45.00 120.00  102
 16  \w    -68.00 -42.00   0.50    0.12    -- -101.00  61.00 -30.00   52
 17  \w   -171.00-136.00   0.50    0.12    -- -101.00 -77.00 150.00   70
 18  \w   -114.00 -59.00   0.50    0.05    --  -47.70-161.00  60.00  110
 19  \w   -104.00 -78.00   0.50    0.05    --  -47.70-125.00  60.00   52
 20  \w   -117.00 -91.00   0.50    0.12    -- -101.00-125.00 -90.00   52
 21  \w   -170.00-136.00   0.50    0.12    -- -101.00-125.00 -90.00   68
 22  \w   -150.00-125.00   0.50    0.12    -- -101.00-117.00-148.00   50
 23  \w     64.00  89.00   0.50    0.05    --   47.95 161.00  90.00   50
 24  \w     33.00  98.50   0.50    0.05    --   47.95  57.00 -60.00  131
;
_diffrn_measurement_device 'four-circle diffractometer'
_diffrn_measurement_device_type 'XtaLAB Synergy R, HyPix'
_diffrn_measurement_method '\w scans'
_diffrn_orient_matrix_type 'CrysAlisPro convention (1999,Acta A55,543-557)'
_diffrn_orient_matrix_UB_11 0.0571900000
_diffrn_orient_matrix_UB_12 0.0850401000
_diffrn_orient_matrix_UB_13 -0.0036203000
_diffrn_orient_matrix_UB_21 0.2194007000
_diffrn_orient_matrix_UB_22 -0.0208232000
_diffrn_orient_matrix_UB_23 0.0102062000
_diffrn_orient_matrix_UB_31 0.0334188000
_diffrn_orient_matrix_UB_32 -0.0084967000
_diffrn_orient_matrix_UB_33 -0.0607558000
_diffrn_radiation_monochromator mirror
_diffrn_radiation_probe x-ray
_diffrn_radiation_type 'Cu K\a'
_diffrn_radiation_wavelength 1.54184
_diffrn_reflns_av_R_equivalents 0.0692
_diffrn_reflns_av_unetI/netI 0.0594
_diffrn_reflns_Laue_measured_fraction_full 0.999
_diffrn_reflns_Laue_measured_fraction_max 0.992
_diffrn_reflns_limit_h_max 8
_diffrn_reflns_limit_h_min -8
_diffrn_reflns_limit_k_max 21
_diffrn_reflns_limit_k_min -21
_diffrn_reflns_limit_l_max 22
_diffrn_reflns_limit_l_min -30
_diffrn_reflns_number 19700
_diffrn_reflns_point_group_measured_fraction_full 0.999
_diffrn_reflns_point_group_measured_fraction_max 0.979
_diffrn_reflns_theta_full 67.684
_diffrn_reflns_theta_max 73.750
_diffrn_reflns_theta_min 4.350
_diffrn_source 'Rotating-anode X-ray tube'
_diffrn_source_type 'PhotonJet R (Cu) X-ray Source'
_exptl_absorpt_coefficient_mu 0.891
_exptl_absorpt_correction_T_max 1.00000
_exptl_absorpt_correction_T_min 0.83478
_exptl_absorpt_correction_type multi-scan
_exptl_absorpt_process_details
;
CrysAlisPro 1.171.41.95a (Rigaku Oxford Diffraction, 2021)
Empirical absorption correction using spherical harmonics,
implemented in SCALE3 ABSPACK scaling algorithm.
;
_exptl_crystal_colour colourless
_exptl_crystal_colour_primary colourless
_exptl_crystal_density_diffrn 1.380
_exptl_crystal_description plate
_exptl_crystal_F_000 1288
_exptl_crystal_size_max 0.42
_exptl_crystal_size_mid 0.12
_exptl_crystal_size_min 0.02
_refine_diff_density_max 0.207
_refine_diff_density_min -0.232
_refine_diff_density_rms 0.057
_refine_ls_abs_structure_details
;
 Flack x determined using 2215 quotients [(I+)-(I-)]/[(I+)+(I-)]
 (Parsons, Flack and Wagner, Acta Cryst. B69 (2013) 249-259).
;
_refine_ls_abs_structure_Flack 0.03(10)
_refine_ls_extinction_method none
_refine_ls_goodness_of_fit_ref 1.054
_refine_ls_hydrogen_treatment constr
_refine_ls_matrix_type full
_refine_ls_number_parameters 403
_refine_ls_number_reflns 5824
_refine_ls_number_restraints 0
_refine_ls_restrained_S_all 1.054
_refine_ls_R_factor_all 0.0468
_refine_ls_R_factor_gt 0.0425
_refine_ls_shift/su_max 0.000
_refine_ls_shift/su_mean 0.000
_refine_ls_structure_factor_coef Fsqd
_refine_ls_weighting_details 'w=1/[\s^2^(Fo^2^)+(0.0718P)^2^+0.1049P] where P=(Fo^2^+2Fc^2^)/3'
_refine_ls_weighting_scheme calc
_refine_ls_wR_factor_gt 0.1077
_refine_ls_wR_factor_ref 0.1097
_reflns_Friedel_coverage 0.727
_reflns_Friedel_fraction_full 0.998
_reflns_Friedel_fraction_max 0.962
_reflns_number_gt 5511
_reflns_number_total 5824
_reflns_threshold_expression 'I > 2\s(I)'
_cod_data_source_file np1c00878_si_004.cif
_cod_data_source_block chy_b_1
_cod_database_code 1566292
_shelx_shelxl_version_number 2018/3
_shelx_space_group_comment
;
The symmetry employed for this shelxl refinement is uniquely defined
by the following loop, which should always be used as a source of
symmetry information in preference to the above space-group names.
They are only intended as comments.
;
_shelx_estimated_absorpt_t_max 0.982
_shelx_estimated_absorpt_t_min 0.706
_reflns_odcompleteness_completeness 99.84
_reflns_odcompleteness_iscentric 1
_reflns_odcompleteness_theta 67.79
_olex2_refinement_description
;
1. Fixed Uiso
 At 1.2 times of:
  All C(H) groups, All C(H,H) groups
 At 1.5 times of:
  All C(H,H,H) groups, All O(H) groups
2.a Ternary CH refined with riding coordinates:
 C31(H31), C30(H30), C13(H13), C12(H12)
2.b Secondary CH2 refined with riding coordinates:
 C21(H21A,H21B), C2(H2A,H2B), C32(H32A,H32B), C14(H14A,H14B)
2.c Aromatic/amide H refined with riding coordinates:
 C8(H8), C27(H27)
2.d Tetrahedral OH refined with riding coordinates:
 O38(H38), O41(H41)
2.e Idealised Me refined as rotating group:
 C40(H40A,H40B,H40C), C39(H39A,H39B,H39C), C44(H44A,H44B,H44C), C35(H35A,H35B,
 H35C), C43(H43A,H43B,H43C), C17(H17A,H17B,H17C)
;
_olex2_submission_special_instructions 'No special instructions were received'
_oxdiff_exptl_absorpt_empirical_details
;
Empirical correction (ABSPACK) includes:
- Absorption correction using spherical harmonics
- Frame scaling
;
_oxdiff_exptl_absorpt_empirical_full_max 1.516
_oxdiff_exptl_absorpt_empirical_full_min 0.450

loop_
_space_group_symop_operation_xyz
'x, y, z'
'-x+1/2, -y, z+1/2'
'-x, y+1/2, -z+1/2'
'x+1/2, -y+1/2, -z'

loop_
_atom_site_label
_atom_site_type_symbol
_atom_site_fract_x
_atom_site_fract_y
_atom_site_fract_z
_atom_site_U_iso_or_equiv
_atom_site_adp_type
_atom_site_occupancy
_atom_site_site_symmetry_order
_atom_site_calc_flag
_atom_site_refinement_flags_posn
_atom_site_refinement_flags_adp
_atom_site_refinement_flags_occupancy
_atom_site_disorder_assembly
_atom_site_disorder_group
O19 O -0.5142(2) -0.52301(10) -0.43165(6) 0.0166(3) Uani 1 1 d . . . . .
O10 O -0.5507(2) -0.78046(10) -0.78199(6) 0.0177(3) Uani 1 1 d . . . . .
O34 O -0.4272(2) -0.42303(10) -0.27362(6) 0.0193(4) Uani 1 1 d . . . . .
O38 O -0.2639(3) -0.57368(10) -0.60907(6) 0.0205(4) Uani 1 1 d . . . . .
H38 H -0.178048 -0.541801 -0.599174 0.031 Uiso 1 1 calc R U . . .
O29 O -0.5291(2) -0.38047(10) -0.38751(6) 0.0188(4) Uani 1 1 d . . . . .
O11 O -0.5891(3) -0.91648(10) -0.83533(7) 0.0210(4) Uani 1 1 d . . . . .
O41 O -0.2772(3) -0.75563(10) -0.60420(6) 0.0218(4) Uani 1 1 d . . . . .
H41 H -0.213173 -0.794188 -0.614368 0.033 Uiso 1 1 calc R U . . .
O18 O -0.9214(3) -0.91896(11) -0.83605(7) 0.0269(4) Uani 1 1 d . . . . .
O37 O -0.0980(3) -0.47282(11) -0.54676(7) 0.0242(4) Uani 1 1 d . . . . .
O42 O -0.1346(3) -0.85273(11) -0.67285(7) 0.0260(4) Uani 1 1 d . . . . .
O16 O -0.4852(3) -0.85302(12) -0.94709(7) 0.0273(4) Uani 1 1 d . . . . .
O36 O -0.8594(3) -0.36757(11) -0.38201(7) 0.0275(4) Uani 1 1 d . . . . .
C25 C -0.5424(3) -0.64069(13) -0.57693(8) 0.0154(5) Uani 1 1 d . . . . .
C23 C -0.3769(3) -0.54570(14) -0.52018(9) 0.0164(5) Uani 1 1 d . . . . .
C28 C -0.5177(3) -0.56095(13) -0.47991(8) 0.0154(4) Uani 1 1 d . . . . .
C9 C -0.5472(3) -0.74935(13) -0.73171(9) 0.0155(4) Uani 1 1 d . . . . .
C1 C -0.3706(3) -0.81865(14) -0.80015(9) 0.0168(5) Uani 1 1 d . . . . .
C8 C -0.6856(3) -0.69366(14) -0.72029(9) 0.0175(5) Uani 1 1 d . . . . .
H8 H -0.780699 -0.679271 -0.746563 0.021 Uiso 1 1 calc R U . . .
C15 C -0.7694(4) -0.88910(14) -0.85051(9) 0.0204(5) Uani 1 1 d . . . . .
C26 C -0.6786(3) -0.65483(13) -0.53578(9) 0.0167(4) Uani 1 1 d . . . . .
C6 C -0.5502(3) -0.67980(13) -0.63019(9) 0.0165(5) Uani 1 1 d . . . . .
C33 C -0.7106(4) -0.40024(14) -0.36811(9) 0.0195(5) Uani 1 1 d . . . . .
C24 C -0.3920(3) -0.58679(13) -0.56875(9) 0.0160(4) Uani 1 1 d . . . . .
C27 C -0.6661(4) -0.61392(14) -0.48745(8) 0.0168(4) Uani 1 1 d . . . . .
H27 H -0.760546 -0.622910 -0.459862 0.020 Uiso 1 1 calc R U . . .
C7 C -0.6862(3) -0.65804(14) -0.66970(9) 0.0180(5) Uani 1 1 d . . . . .
C31 C -0.4679(3) -0.47027(13) -0.31863(9) 0.0161(4) Uani 1 1 d . . . . .
H31 H -0.422416 -0.524053 -0.313061 0.019 Uiso 1 1 calc R U . . .
C22 C -0.2268(4) -0.48697(14) -0.51301(8) 0.0180(5) Uani 1 1 d . . . . .
C5 C -0.4099(3) -0.73572(13) -0.64229(9) 0.0171(5) Uani 1 1 d . . . . .
C3 C -0.2668(4) -0.83275(13) -0.70451(9) 0.0184(5) Uani 1 1 d . . . . .
C30 C -0.3794(3) -0.43463(13) -0.36964(9) 0.0163(5) Uani 1 1 d . . . . .
H30 H -0.257002 -0.405560 -0.359503 0.020 Uiso 1 1 calc R U . . .
C4 C -0.4057(4) -0.77189(13) -0.69296(9) 0.0171(5) Uani 1 1 d . . . . .
C21 C -0.2421(4) -0.44120(14) -0.46220(9) 0.0195(5) Uani 1 1 d . . . . .
H21A H -0.328506 -0.396301 -0.468512 0.023 Uiso 1 1 calc R U . . .
H21B H -0.108429 -0.422323 -0.452164 0.023 Uiso 1 1 calc R U . . .
C2 C -0.2974(4) -0.87362(14) -0.75699(9) 0.0191(5) Uani 1 1 d . . . . .
H2A H -0.395882 -0.915064 -0.752135 0.023 Uiso 1 1 calc R U . . .
H2B H -0.170367 -0.896991 -0.768579 0.023 Uiso 1 1 calc R U . . .
C32 C -0.6900(4) -0.46524(14) -0.32911(9) 0.0197(5) Uani 1 1 d . . . . .
H32A H -0.740662 -0.513392 -0.344799 0.024 Uiso 1 1 calc R U . . .
H32B H -0.763623 -0.454485 -0.295601 0.024 Uiso 1 1 calc R U . . .
C14 C -0.7424(4) -0.82037(14) -0.88643(10) 0.0208(5) Uani 1 1 d . . . . .
H14A H -0.788887 -0.773299 -0.868385 0.025 Uiso 1 1 calc R U . . .
H14B H -0.817049 -0.826812 -0.920307 0.025 Uiso 1 1 calc R U . . .
C40 C -0.1822(4) -0.55029(14) -0.39803(9) 0.0215(5) Uani 1 1 d . . . . .
H40A H -0.139014 -0.580078 -0.429162 0.032 Uiso 1 1 calc R U . . .
H40B H -0.248229 -0.584063 -0.372270 0.032 Uiso 1 1 calc R U . . .
H40C H -0.066228 -0.526508 -0.381066 0.032 Uiso 1 1 calc R U . . .
C13 C -0.5210(3) -0.81676(15) -0.89696(9) 0.0195(5) Uani 1 1 d . . . . .
H13 H -0.471258 -0.762943 -0.896798 0.023 Uiso 1 1 calc R U . . .
C39 C -0.8397(4) -0.71357(16) -0.54166(9) 0.0247(5) Uani 1 1 d . . . . .
H39A H -0.796804 -0.752953 -0.567052 0.037 Uiso 1 1 calc R U . . .
H39B H -0.960972 -0.689046 -0.554993 0.037 Uiso 1 1 calc R U . . .
H39C H -0.866396 -0.737075 -0.506766 0.037 Uiso 1 1 calc R U . . .
C20 C -0.3272(4) -0.48832(13) -0.41608(9) 0.0167(5) Uani 1 1 d . . . . .
C44 C -0.2124(4) -0.75973(14) -0.81391(10) 0.0221(5) Uani 1 1 d . . . . .
H44A H -0.166335 -0.734839 -0.781012 0.033 Uiso 1 1 calc R U . . .
H44B H -0.268907 -0.721328 -0.838081 0.033 Uiso 1 1 calc R U . . .
H44C H -0.100029 -0.785052 -0.831511 0.033 Uiso 1 1 calc R U . . .
C35 C -0.2334(4) -0.43447(16) -0.25200(10) 0.0246(5) Uani 1 1 d . . . . .
H35A H -0.218427 -0.404108 -0.219268 0.037 Uiso 1 1 calc R U . . .
H35B H -0.133429 -0.418506 -0.278290 0.037 Uiso 1 1 calc R U . . .
H35C H -0.214924 -0.488666 -0.243565 0.037 Uiso 1 1 calc R U . . .
C12 C -0.4323(4) -0.86358(14) -0.85015(9) 0.0182(5) Uani 1 1 d . . . . .
H12 H -0.315290 -0.893198 -0.863541 0.022 Uiso 1 1 calc R U . . .
C43 C -0.8305(5) -0.59481(18) -0.65953(10) 0.0325(7) Uani 1 1 d . . . . .
H43A H -0.951694 -0.615680 -0.643385 0.049 Uiso 1 1 calc R U . . .
H43B H -0.863646 -0.569716 -0.693463 0.049 Uiso 1 1 calc R U . . .
H43C H -0.770662 -0.557533 -0.635072 0.049 Uiso 1 1 calc R U . . .
C17 C -0.2877(4) -0.8418(2) -0.96645(11) 0.0409(8) Uani 1 1 d . . . . .
H17A H -0.193338 -0.867712 -0.942695 0.061 Uiso 1 1 calc R U . . .
H17B H -0.257752 -0.787009 -0.967270 0.061 Uiso 1 1 calc R U . . .
H17C H -0.276294 -0.862850 -1.002686 0.061 Uiso 1 1 calc R U . . .

loop_
_atom_site_aniso_label
_atom_site_aniso_U_11
_atom_site_aniso_U_22
_atom_site_aniso_U_33
_atom_site_aniso_U_23
_atom_site_aniso_U_13
_atom_site_aniso_U_12
O19 0.0189(8) 0.0211(8) 0.0099(7) -0.0029(6) 0.0008(6) -0.0044(6)
O10 0.0212(8) 0.0210(8) 0.0109(7) -0.0030(6) -0.0009(6) 0.0048(6)
O34 0.0215(8) 0.0254(9) 0.0110(7) -0.0040(6) -0.0021(6) 0.0001(7)
O38 0.0227(8) 0.0264(9) 0.0125(7) -0.0010(6) 0.0053(6) -0.0047(7)
O29 0.0236(8) 0.0176(8) 0.0151(8) 0.0003(6) -0.0021(6) 0.0013(6)
O11 0.0258(9) 0.0166(8) 0.0205(8) -0.0020(6) 0.0013(7) -0.0021(7)
O41 0.0281(9) 0.0219(9) 0.0154(8) -0.0023(6) -0.0076(7) 0.0079(7)
O18 0.0283(9) 0.0271(10) 0.0252(9) -0.0067(8) 0.0080(8) -0.0047(8)
O37 0.0274(9) 0.0290(10) 0.0162(8) -0.0013(7) 0.0052(7) -0.0077(7)
O42 0.0324(10) 0.0244(9) 0.0213(9) -0.0027(7) -0.0090(7) 0.0114(8)
O16 0.0248(9) 0.0442(12) 0.0129(8) -0.0076(8) 0.0026(7) 0.0040(8)
O36 0.0257(9) 0.0270(9) 0.0299(10) -0.0020(8) -0.0071(8) 0.0055(7)
C25 0.0173(11) 0.0171(11) 0.0116(10) 0.0003(8) 0.0002(8) 0.0028(8)
C23 0.0176(11) 0.0195(11) 0.0122(10) 0.0003(8) -0.0007(8) -0.0005(8)
C28 0.0205(11) 0.0178(11) 0.0081(10) -0.0007(8) -0.0016(8) 0.0029(9)
C9 0.0195(10) 0.0166(11) 0.0102(10) -0.0020(8) 0.0009(8) -0.0017(9)
C1 0.0180(11) 0.0183(11) 0.0141(10) -0.0009(8) 0.0014(8) 0.0023(9)
C8 0.0183(11) 0.0223(11) 0.0119(10) 0.0002(9) -0.0021(9) 0.0024(9)
C15 0.0249(12) 0.0212(11) 0.0151(11) -0.0063(9) 0.0034(9) 0.0016(9)
C26 0.0195(10) 0.0192(11) 0.0114(10) -0.0011(8) -0.0032(9) 0.0003(9)
C6 0.0197(11) 0.0178(11) 0.0121(10) 0.0004(8) 0.0001(9) -0.0005(9)
C33 0.0220(11) 0.0197(11) 0.0167(11) -0.0044(9) -0.0016(9) 0.0007(9)
C24 0.0189(11) 0.0190(11) 0.0102(10) 0.0018(8) 0.0001(8) 0.0021(9)
C27 0.0198(11) 0.0204(11) 0.0101(10) -0.0004(8) 0.0007(8) 0.0005(9)
C7 0.0183(11) 0.0222(11) 0.0133(10) -0.0019(9) 0.0022(9) 0.0030(9)
C31 0.0209(11) 0.0156(10) 0.0118(10) -0.0016(8) -0.0013(8) -0.0005(8)
C22 0.0212(11) 0.0217(11) 0.0112(10) 0.0015(8) -0.0003(9) -0.0023(9)
C5 0.0193(11) 0.0191(11) 0.0129(10) 0.0012(8) -0.0020(9) -0.0005(9)
C3 0.0238(11) 0.0164(11) 0.0151(10) 0.0013(8) -0.0005(9) 0.0025(9)
C30 0.0188(11) 0.0166(11) 0.0135(10) -0.0002(8) -0.0022(9) 0.0007(8)
C4 0.0192(11) 0.0175(11) 0.0147(11) -0.0001(8) -0.0004(9) 0.0012(9)
C21 0.0241(12) 0.0212(11) 0.0132(11) -0.0023(9) 0.0006(9) -0.0069(9)
C2 0.0244(12) 0.0160(11) 0.0168(11) -0.0028(9) 0.0010(9) 0.0039(9)
C32 0.0195(11) 0.0219(12) 0.0178(11) -0.0003(9) 0.0000(9) -0.0023(9)
C14 0.0212(12) 0.0234(12) 0.0177(11) -0.0029(9) 0.0022(9) 0.0021(9)
C40 0.0236(12) 0.0258(12) 0.0150(10) -0.0023(9) -0.0034(9) 0.0051(10)
C13 0.0224(11) 0.0238(12) 0.0121(10) -0.0014(9) 0.0018(9) 0.0009(9)
C39 0.0266(12) 0.0306(13) 0.0168(11) -0.0041(10) 0.0028(10) -0.0104(11)
C20 0.0198(11) 0.0189(11) 0.0114(10) -0.0017(8) -0.0020(8) -0.0032(9)
C44 0.0264(12) 0.0188(11) 0.0211(12) -0.0020(9) 0.0047(10) -0.0026(10)
C35 0.0236(12) 0.0341(14) 0.0163(11) -0.0005(10) -0.0032(9) 0.0006(10)
C12 0.0201(11) 0.0181(11) 0.0165(11) -0.0022(9) 0.0033(9) 0.0010(9)
C43 0.0362(15) 0.0443(16) 0.0170(12) -0.0096(11) -0.0050(11) 0.0231(13)
C17 0.0275(14) 0.076(2) 0.0196(13) -0.0073(13) 0.0080(11) 0.0049(15)

loop_
_atom_type_symbol
_atom_type_description
_atom_type_scat_dispersion_real
_atom_type_scat_dispersion_imag
_atom_type_scat_source
C C 0.0181 0.0091 'International Tables Vol C Tables 4.2.6.8 and 6.1.1.4'
H H 0.0000 0.0000 'International Tables Vol C Tables 4.2.6.8 and 6.1.1.4'
O O 0.0492 0.0322 'International Tables Vol C Tables 4.2.6.8 and 6.1.1.4'

loop_
_geom_angle_atom_site_label_1
_geom_angle_atom_site_label_2
_geom_angle_atom_site_label_3
_geom_angle
_geom_angle_site_symmetry_1
_geom_angle_site_symmetry_3
_geom_angle_publ_flag
C28 O19 C20 116.87(17) . . ?
C9 O10 C1 117.00(17) . . ?
C31 O34 C35 113.17(18) . . ?
C24 O38 H38 109.5 . . ?
C33 O29 C30 110.27(17) . . ?
C15 O11 C12 110.60(18) . . ?
C5 O41 H41 109.5 . . ?
C13 O16 C17 113.2(2) . . ?
C26 C25 C6 123.3(2) . . ?
C26 C25 C24 119.1(2) . . ?
C24 C25 C6 117.66(19) . . ?
C28 C23 C24 117.9(2) . . ?
C28 C23 C22 120.9(2) . . ?
C24 C23 C22 121.1(2) . . ?
O19 C28 C23 121.5(2) . . ?
C27 C28 O19 117.24(19) . . ?
C27 C28 C23 121.2(2) . . ?
O10 C9 C8 117.4(2) . . ?
O10 C9 C4 121.9(2) . . ?
C8 C9 C4 120.7(2) . . ?
O10 C1 C2 109.78(18) . . ?
O10 C1 C44 109.89(19) . . ?
O10 C1 C12 105.33(18) . . ?
C2 C1 C12 109.78(19) . . ?
C44 C1 C2 111.2(2) . . ?
C44 C1 C12 110.70(19) . . ?
C9 C8 H8 120.0 . . ?
C9 C8 C7 120.1(2) . . ?
C7 C8 H8 120.0 . . ?
O11 C15 C14 109.9(2) . . ?
O18 C15 O11 121.4(2) . . ?
O18 C15 C14 128.7(2) . . ?
C25 C26 C27 120.1(2) . . ?
C25 C26 C39 121.5(2) . . ?
C27 C26 C39 118.4(2) . . ?
C7 C6 C25 121.7(2) . . ?
C5 C6 C25 119.4(2) . . ?
C5 C6 C7 118.8(2) . . ?
O29 C33 C32 109.95(19) . . ?
O36 C33 O29 121.5(2) . . ?
O36 C33 C32 128.5(2) . . ?
O38 C24 C25 118.0(2) . . ?
O38 C24 C23 120.6(2) . . ?
C25 C24 C23 121.4(2) . . ?
C28 C27 C26 120.3(2) . . ?
C28 C27 H27 119.9 . . ?
C26 C27 H27 119.9 . . ?
C8 C7 C43 118.9(2) . . ?
C6 C7 C8 120.7(2) . . ?
C6 C7 C43 120.5(2) . . ?
O34 C31 H31 112.3 . . ?
O34 C31 C30 110.12(18) . . ?
O34 C31 C32 106.95(19) . . ?
C30 C31 H31 112.3 . . ?
C32 C31 H31 112.3 . . ?
C32 C31 C30 102.38(18) . . ?
O37 C22 C23 123.1(2) . . ?
O37 C22 C21 121.1(2) . . ?
C23 C22 C21 115.71(19) . . ?
O41 C5 C6 118.5(2) . . ?
O41 C5 C4 120.1(2) . . ?
C6 C5 C4 121.5(2) . . ?
O42 C3 C4 122.9(2) . . ?
O42 C3 C2 121.2(2) . . ?
C4 C3 C2 115.8(2) . . ?
O29 C30 C31 104.54(17) . . ?
O29 C30 H30 108.4 . . ?
O29 C30 C20 109.07(17) . . ?
C31 C30 H30 108.4 . . ?
C20 C30 C31 117.76(19) . . ?
C20 C30 H30 108.4 . . ?
C9 C4 C5 118.3(2) . . ?
C9 C4 C3 120.3(2) . . ?
C5 C4 C3 121.4(2) . . ?
C22 C21 H21A 109.2 . . ?
C22 C21 H21B 109.2 . . ?
C22 C21 C20 111.93(19) . . ?
H21A C21 H21B 107.9 . . ?
C20 C21 H21A 109.2 . . ?
C20 C21 H21B 109.2 . . ?
C1 C2 H2A 109.4 . . ?
C1 C2 H2B 109.4 . . ?
C3 C2 C1 110.99(19) . . ?
C3 C2 H2A 109.4 . . ?
C3 C2 H2B 109.4 . . ?
H2A C2 H2B 108.0 . . ?
C33 C32 C31 104.22(19) . . ?
C33 C32 H32A 110.9 . . ?
C33 C32 H32B 110.9 . . ?
C31 C32 H32A 110.9 . . ?
C31 C32 H32B 110.9 . . ?
H32A C32 H32B 108.9 . . ?
C15 C14 H14A 110.8 . . ?
C15 C14 H14B 110.8 . . ?
C15 C14 C13 104.7(2) . . ?
H14A C14 H14B 108.9 . . ?
C13 C14 H14A 110.8 . . ?
C13 C14 H14B 110.8 . . ?
H40A C40 H40B 109.5 . . ?
H40A C40 H40C 109.5 . . ?
H40B C40 H40C 109.5 . . ?
C20 C40 H40A 109.5 . . ?
C20 C40 H40B 109.5 . . ?
C20 C40 H40C 109.5 . . ?
O16 C13 C14 107.5(2) . . ?
O16 C13 H13 111.6 . . ?
O16 C13 C12 111.26(19) . . ?
C14 C13 H13 111.6 . . ?
C14 C13 C12 103.03(19) . . ?
C12 C13 H13 111.6 . . ?
C26 C39 H39A 109.5 . . ?
C26 C39 H39B 109.5 . . ?
C26 C39 H39C 109.5 . . ?
H39A C39 H39B 109.5 . . ?
H39A C39 H39C 109.5 . . ?
H39B C39 H39C 109.5 . . ?
O19 C20 C30 105.15(18) . . ?
O19 C20 C21 110.42(18) . . ?
O19 C20 C40 109.57(19) . . ?
C21 C20 C30 108.92(18) . . ?
C40 C20 C30 111.03(18) . . ?
C40 C20 C21 111.6(2) . . ?
C1 C44 H44A 109.5 . . ?
C1 C44 H44B 109.5 . . ?
C1 C44 H44C 109.5 . . ?
H44A C44 H44B 109.5 . . ?
H44A C44 H44C 109.5 . . ?
H44B C44 H44C 109.5 . . ?
O34 C35 H35A 109.5 . . ?
O34 C35 H35B 109.5 . . ?
O34 C35 H35C 109.5 . . ?
H35A C35 H35B 109.5 . . ?
H35A C35 H35C 109.5 . . ?
H35B C35 H35C 109.5 . . ?
O11 C12 C1 108.45(18) . . ?
O11 C12 C13 104.55(19) . . ?
O11 C12 H12 109.0 . . ?
C1 C12 C13 116.58(19) . . ?
C1 C12 H12 109.0 . . ?
C13 C12 H12 109.0 . . ?
C7 C43 H43A 109.5 . . ?
C7 C43 H43B 109.5 . . ?
C7 C43 H43C 109.5 . . ?
H43A C43 H43B 109.5 . . ?
H43A C43 H43C 109.5 . . ?
H43B C43 H43C 109.5 . . ?
O16 C17 H17A 109.5 . . ?
O16 C17 H17B 109.5 . . ?
O16 C17 H17C 109.5 . . ?
H17A C17 H17B 109.5 . . ?
H17A C17 H17C 109.5 . . ?
H17B C17 H17C 109.5 . . ?

loop_
_geom_bond_atom_site_label_1
_geom_bond_atom_site_label_2
_geom_bond_distance
_geom_bond_site_symmetry_2
_geom_bond_publ_flag
O19 C28 1.376(3) . ?
O19 C20 1.449(3) . ?
O10 C9 1.369(3) . ?
O10 C1 1.455(3) . ?
O34 C31 1.422(3) . ?
O34 C35 1.425(3) . ?
O38 H38 0.8400 . ?
O38 C24 1.345(3) . ?
O29 C33 1.358(3) . ?
O29 C30 1.453(3) . ?
O11 C15 1.357(3) . ?
O11 C12 1.451(3) . ?
O41 H41 0.8400 . ?
O41 C5 1.350(3) . ?
O18 C15 1.204(3) . ?
O37 C22 1.233(3) . ?
O42 C3 1.240(3) . ?
O16 C13 1.424(3) . ?
O16 C17 1.427(3) . ?
O36 C33 1.203(3) . ?
C25 C26 1.398(3) . ?
C25 C6 1.497(3) . ?
C25 C24 1.398(3) . ?
C23 C28 1.406(3) . ?
C23 C24 1.414(3) . ?
C23 C22 1.452(3) . ?
C28 C27 1.375(3) . ?
C9 C8 1.378(3) . ?
C9 C4 1.413(3) . ?
C1 C2 1.526(3) . ?
C1 C44 1.521(3) . ?
C1 C12 1.533(3) . ?
C8 H8 0.9500 . ?
C8 C7 1.409(3) . ?
C15 C14 1.512(3) . ?
C26 C27 1.406(3) . ?
C26 C39 1.501(3) . ?
C6 C7 1.398(3) . ?
C6 C5 1.392(3) . ?
C33 C32 1.504(3) . ?
C27 H27 0.9500 . ?
C7 C43 1.494(3) . ?
C31 H31 1.0000 . ?
C31 C30 1.538(3) . ?
C31 C32 1.519(3) . ?
C22 C21 1.504(3) . ?
C5 C4 1.415(3) . ?
C3 C4 1.446(3) . ?
C3 C2 1.507(3) . ?
C30 H30 1.0000 . ?
C30 C20 1.533(3) . ?
C21 H21A 0.9900 . ?
C21 H21B 0.9900 . ?
C21 C20 1.528(3) . ?
C2 H2A 0.9900 . ?
C2 H2B 0.9900 . ?
C32 H32A 0.9900 . ?
C32 H32B 0.9900 . ?
C14 H14A 0.9900 . ?
C14 H14B 0.9900 . ?
C14 C13 1.513(3) . ?
C40 H40A 0.9800 . ?
C40 H40B 0.9800 . ?
C40 H40C 0.9800 . ?
C40 C20 1.527(3) . ?
C13 H13 1.0000 . ?
C13 C12 1.547(3) . ?
C39 H39A 0.9800 . ?
C39 H39B 0.9800 . ?
C39 H39C 0.9800 . ?
C44 H44A 0.9800 . ?
C44 H44B 0.9800 . ?
C44 H44C 0.9800 . ?
C35 H35A 0.9800 . ?
C35 H35B 0.9800 . ?
C35 H35C 0.9800 . ?
C12 H12 1.0000 . ?
C43 H43A 0.9800 . ?
C43 H43B 0.9800 . ?
C43 H43C 0.9800 . ?
C17 H17A 0.9800 . ?
C17 H17B 0.9800 . ?
C17 H17C 0.9800 . ?

loop_
_geom_torsion_atom_site_label_1
_geom_torsion_atom_site_label_2
_geom_torsion_atom_site_label_3
_geom_torsion_atom_site_label_4
_geom_torsion
_geom_torsion_site_symmetry_1
_geom_torsion_site_symmetry_2
_geom_torsion_site_symmetry_3
_geom_torsion_site_symmetry_4
_geom_torsion_publ_flag
O19 C28 C27 C26 -180.0(2) . . . . ?
O10 C9 C8 C7 -178.3(2) . . . . ?
O10 C9 C4 C5 178.7(2) . . . . ?
O10 C9 C4 C3 -3.9(3) . . . . ?
O10 C1 C2 C3 -55.6(3) . . . . ?
O10 C1 C12 O11 -58.8(2) . . . . ?
O10 C1 C12 C13 58.8(2) . . . . ?
O34 C31 C30 O29 -84.3(2) . . . . ?
O34 C31 C30 C20 154.51(19) . . . . ?
O34 C31 C32 C33 91.1(2) . . . . ?
O29 C33 C32 C31 12.0(2) . . . . ?
O29 C30 C20 O19 -57.2(2) . . . . ?
O29 C30 C20 C21 61.2(2) . . . . ?
O29 C30 C20 C40 -175.57(19) . . . . ?
O11 C15 C14 C13 7.6(3) . . . . ?
O41 C5 C4 C9 -180.0(2) . . . . ?
O41 C5 C4 C3 2.7(4) . . . . ?
O18 C15 C14 C13 -171.8(2) . . . . ?
O37 C22 C21 C20 -150.8(2) . . . . ?
O42 C3 C4 C9 177.0(2) . . . . ?
O42 C3 C4 C5 -5.8(4) . . . . ?
O42 C3 C2 C1 -147.5(2) . . . . ?
O16 C13 C12 O11 -88.2(2) . . . . ?
O16 C13 C12 C1 152.1(2) . . . . ?
O36 C33 C32 C31 -167.9(2) . . . . ?
C25 C26 C27 C28 -1.3(3) . . . . ?
C25 C6 C7 C8 177.5(2) . . . . ?
C25 C6 C7 C43 -0.5(4) . . . . ?
C25 C6 C5 O41 3.4(3) . . . . ?
C25 C6 C5 C4 -177.2(2) . . . . ?
C23 C28 C27 C26 0.7(3) . . . . ?
C23 C22 C21 C20 31.6(3) . . . . ?
C28 O19 C20 C30 166.15(18) . . . . ?
C28 O19 C20 C21 48.8(3) . . . . ?
C28 O19 C20 C40 -74.4(2) . . . . ?
C28 C23 C24 O38 178.8(2) . . . . ?
C28 C23 C24 C25 0.4(3) . . . . ?
C28 C23 C22 O37 178.4(2) . . . . ?
C28 C23 C22 C21 -4.1(3) . . . . ?
C9 O10 C1 C2 48.5(3) . . . . ?
C9 O10 C1 C44 -74.1(2) . . . . ?
C9 O10 C1 C12 166.62(18) . . . . ?
C9 C8 C7 C6 -1.5(4) . . . . ?
C9 C8 C7 C43 176.6(2) . . . . ?
C1 O10 C9 C8 159.8(2) . . . . ?
C1 O10 C9 C4 -19.0(3) . . . . ?
C8 C9 C4 C5 -0.1(3) . . . . ?
C8 C9 C4 C3 177.2(2) . . . . ?
C15 O11 C12 C1 101.5(2) . . . . ?
C15 O11 C12 C13 -23.6(2) . . . . ?
C15 C14 C13 O16 96.9(2) . . . . ?
C15 C14 C13 C12 -20.7(2) . . . . ?
C26 C25 C6 C7 77.9(3) . . . . ?
C26 C25 C6 C5 -106.7(3) . . . . ?
C26 C25 C24 O38 -179.4(2) . . . . ?
C26 C25 C24 C23 -1.0(3) . . . . ?
C6 C25 C26 C27 -177.8(2) . . . . ?
C6 C25 C26 C39 2.5(3) . . . . ?
C6 C25 C24 O38 -0.2(3) . . . . ?
C6 C25 C24 C23 178.3(2) . . . . ?
C6 C5 C4 C9 0.6(3) . . . . ?
C6 C5 C4 C3 -176.7(2) . . . . ?
C33 O29 C30 C31 -23.4(2) . . . . ?
C33 O29 C30 C20 103.4(2) . . . . ?
C24 C25 C26 C27 1.4(3) . . . . ?
C24 C25 C26 C39 -178.3(2) . . . . ?
C24 C25 C6 C7 -101.4(3) . . . . ?
C24 C25 C6 C5 74.1(3) . . . . ?
C24 C23 C28 O19 -179.5(2) . . . . ?
C24 C23 C28 C27 -0.2(3) . . . . ?
C24 C23 C22 O37 -4.6(4) . . . . ?
C24 C23 C22 C21 172.9(2) . . . . ?
C7 C6 C5 O41 179.0(2) . . . . ?
C7 C6 C5 C4 -1.5(3) . . . . ?
C31 C30 C20 O19 61.7(2) . . . . ?
C31 C30 C20 C21 -179.98(19) . . . . ?
C31 C30 C20 C40 -56.7(3) . . . . ?
C22 C23 C28 O19 -2.4(3) . . . . ?
C22 C23 C28 C27 176.8(2) . . . . ?
C22 C23 C24 O38 1.7(3) . . . . ?
C22 C23 C24 C25 -176.7(2) . . . . ?
C22 C21 C20 O19 -53.2(3) . . . . ?
C22 C21 C20 C30 -168.21(19) . . . . ?
C22 C21 C20 C40 68.9(3) . . . . ?
C5 C6 C7 C8 2.0(4) . . . . ?
C5 C6 C7 C43 -176.0(2) . . . . ?
C30 O29 C33 O36 -172.8(2) . . . . ?
C30 O29 C33 C32 7.3(2) . . . . ?
C30 C31 C32 C33 -24.7(2) . . . . ?
C4 C9 C8 C7 0.5(4) . . . . ?
C4 C3 C2 C1 35.0(3) . . . . ?
C2 C1 C12 O11 59.3(2) . . . . ?
C2 C1 C12 C13 176.92(19) . . . . ?
C2 C3 C4 C9 -5.6(3) . . . . ?
C2 C3 C4 C5 171.7(2) . . . . ?
C32 C31 C30 O29 29.2(2) . . . . ?
C32 C31 C30 C20 -92.0(2) . . . . ?
C14 C13 C12 O11 26.7(2) . . . . ?
C14 C13 C12 C1 -93.0(2) . . . . ?
C39 C26 C27 C28 178.4(2) . . . . ?
C20 O19 C28 C23 -21.4(3) . . . . ?
C20 O19 C28 C27 159.3(2) . . . . ?
C44 C1 C2 C3 66.3(3) . . . . ?
C44 C1 C12 O11 -177.54(19) . . . . ?
C44 C1 C12 C13 -60.0(3) . . . . ?
C35 O34 C31 C30 -82.1(2) . . . . ?
C35 O34 C31 C32 167.39(19) . . . . ?
C12 O11 C15 O18 -170.2(2) . . . . ?
C12 O11 C15 C14 10.3(2) . . . . ?
C12 C1 C2 C3 -170.90(19) . . . . ?
C17 O16 C13 C14 169.5(2) . . . . ?
C17 O16 C13 C12 -78.4(3) . . . . ?
